data_4089112
loop_
_publ_author_name
'Kirk, Sarah M.'
'Kociok-K\"ohn, Gabriele'
'Jones, Matthew D.'

_publ_section_title
;
 Zirconium vs Aluminum Salalen Initiators for the Production of
 Biopolymers
;
_journal_issue 22
_journal_name_full Organometallics
_journal_page_first 3837
_journal_paper_doi 10.1021/acs.organomet.6b00718
_journal_volume 35
_journal_year 2016
_chemical_formula_moiety '2(C54 H88 N2 O8 Zr2), 5(C7 H8)'
_chemical_formula_sum 'C143 H216 N4 O16 Zr4'
_chemical_formula_weight 2612.06
_space_group_crystal_system triclinic
_space_group_IT_number 2
_space_group_name_Hall '-P 1'
_space_group_name_H-M_alt 'P -1'
_atom_sites_solution_hydrogens geom
_audit_creation_method SHELXL-2014/7
_cell_angle_alpha 101.501(2)
_cell_angle_beta 90.510(2)
_cell_angle_gamma 107.840(2)
_cell_formula_units_Z 1
_cell_length_a 10.6100(3)
_cell_length_b 13.4662(3)
_cell_length_c 27.2278(7)
_cell_measurement_reflns_used 16402
_cell_measurement_temperature 150(2)
_cell_measurement_theta_max 29.9830
_cell_measurement_theta_min 3.7900
_cell_volume 3618.57(17)
_computing_structure_refinement 'SHELXL-2014/7 (Sheldrick, 2014)'
_diffrn_ambient_temperature 150(2)
_diffrn_measured_fraction_theta_full 0.997
_diffrn_measured_fraction_theta_max 0.855
_diffrn_measurement_device 'four-circle diffractometer'
_diffrn_measurement_device_type 'New Xcalibur, EosS2'
_diffrn_radiation_type MoK\a
_diffrn_radiation_wavelength 0.71073
_diffrn_reflns_av_R_equivalents 0.0204
_diffrn_reflns_av_unetI/netI 0.0376
_diffrn_reflns_Laue_measured_fraction_full 0.997
_diffrn_reflns_Laue_measured_fraction_max 0.855
_diffrn_reflns_limit_h_max 14
_diffrn_reflns_limit_h_min -14
_diffrn_reflns_limit_k_max 18
_diffrn_reflns_limit_k_min -17
_diffrn_reflns_limit_l_max 35
_diffrn_reflns_limit_l_min -38
_diffrn_reflns_number 37526
_diffrn_reflns_point_group_measured_fraction_full 0.997
_diffrn_reflns_point_group_measured_fraction_max 0.855
_diffrn_reflns_theta_full 25.242
_diffrn_reflns_theta_max 30.254
_diffrn_reflns_theta_min 3.351
_exptl_absorpt_coefficient_mu 0.339
_exptl_crystal_colour yellow
_exptl_crystal_density_diffrn 1.199
_exptl_crystal_description block
_exptl_crystal_F_000 1390
_exptl_crystal_size_max 0.300
_exptl_crystal_size_mid 0.300
_exptl_crystal_size_min 0.300
_refine_diff_density_max 1.032
_refine_diff_density_min -0.596
_refine_diff_density_rms 0.064
_refine_ls_extinction_method none
_refine_ls_goodness_of_fit_ref 1.041
_refine_ls_hydrogen_treatment constr
_refine_ls_matrix_type full
_refine_ls_number_parameters 858
_refine_ls_number_reflns 18460
_refine_ls_number_restraints 42
_refine_ls_restrained_S_all 1.049
_refine_ls_R_factor_all 0.0577
_refine_ls_R_factor_gt 0.0417
_refine_ls_shift/su_max 0.002
_refine_ls_shift/su_mean 0.000
_refine_ls_structure_factor_coef Fsqd
_refine_ls_weighting_details 'w=1/[\s^2^(Fo^2^)+(0.0274P)^2^+3.7583P] where P=(Fo^2^+2Fc^2^)/3'
_refine_ls_weighting_scheme calc
_refine_ls_wR_factor_gt 0.0876
_refine_ls_wR_factor_ref 0.0962
_reflns_Friedel_coverage 0.000
_reflns_number_gt 14884
_reflns_number_total 18460
_reflns_threshold_expression 'I > 2\s(I)'
_cod_data_source_file om6b00718_si_002.cif
_cod_data_source_block Zr_2_2_OiPr_6
_cod_database_code 4089112
_shelx_shelxl_version_number 2014/7
_shelx_space_group_comment
;
The symmetry employed for this shelxl refinement is uniquely defined
by the following loop, which should always be used as a source of
symmetry information in preference to the above space-group names.
They are only intended as comments.
;
_shelx_estimated_absorpt_t_min 0.905
_shelx_estimated_absorpt_t_max 0.905

loop_
_space_group_symop_operation_xyz
'x, y, z'
'-x, -y, -z'

loop_
_atom_site_label
_atom_site_type_symbol
_atom_site_fract_x
_atom_site_fract_y
_atom_site_fract_z
_atom_site_U_iso_or_equiv
_atom_site_adp_type
_atom_site_occupancy
_atom_site_site_symmetry_order
_atom_site_calc_flag
_atom_site_refinement_flags_posn
_atom_site_refinement_flags_adp
_atom_site_refinement_flags_occupancy
_atom_site_disorder_assembly
_atom_site_disorder_group
Zr1 Zr 0.82331(2) 0.52450(2) 0.34961(2) 0.02135(5) Uani 1 1 d . . . . .
O1 O 0.64304(14) 0.41590(12) 0.32112(5) 0.0251(3) Uani 1 1 d . . . . .
N1 N 0.85932(16) 0.44981(14) 0.26400(6) 0.0223(3) Uani 1 1 d . . . . .
C1 C 0.5730(2) 0.34729(16) 0.28164(7) 0.0213(4) Uani 1 1 d . . . . .
Zr2 Zr 0.98610(2) 0.76414(2) 0.31165(2) 0.02191(5) Uani 1 1 d . . . . .
O2 O 0.90115(16) 0.42316(13) 0.36794(6) 0.0317(3) Uani 1 1 d . . . . .
N2 N 0.99865(17) 0.64331(14) 0.23334(6) 0.0228(3) Uani 1 1 d . . . . .
C2 C 0.6314(2) 0.33394(17) 0.23517(8) 0.0238(4) Uani 1 1 d . . . . .
O3 O 0.75919(16) 0.57510(13) 0.41261(6) 0.0334(4) Uani 1 1 d . . . . .
C3 C 0.5554(2) 0.26535(18) 0.19211(8) 0.0278(4) Uani 1 1 d . . . . .
H3 H 0.5960 0.2582 0.1612 0.033 Uiso 1 1 calc R U . . .
O4 O 1.01214(13) 0.64469(11) 0.34928(5) 0.0226(3) Uani 1 1 d . . . . .
C4 C 0.4239(2) 0.20815(17) 0.19333(8) 0.0265(4) Uani 1 1 d . . . . .
O5 O 0.91757(14) 0.82628(12) 0.25724(5) 0.0262(3) Uani 1 1 d . . . . .
C5 C 0.3705(2) 0.21822(16) 0.24053(8) 0.0245(4) Uani 1 1 d . . . . .
H5 H 0.2809 0.1771 0.2424 0.029 Uiso 1 1 calc R U . . .
O6 O 1.17494(15) 0.82066(13) 0.30494(6) 0.0325(4) Uani 1 1 d . . . . .
C6 C 0.4399(2) 0.28423(16) 0.28460(8) 0.0219(4) Uani 1 1 d . . . . .
O7 O 0.96876(17) 0.86625(13) 0.36931(6) 0.0354(4) Uani 1 1 d . . . . .
C7 C 0.3400(2) 0.1366(2) 0.14577(9) 0.0375(6) Uani 1 1 d . . . . .
O8 O 0.79274(13) 0.64686(12) 0.31317(5) 0.0233(3) Uani 1 1 d . . . . .
C8 C 0.2219(6) 0.1847(5) 0.1341(2) 0.0578(15) Uani 0.55 1 d . . P A 1
H8A H 0.2611 0.2574 0.1289 0.087 Uiso 0.55 1 calc R U P A 1
H8B H 0.1663 0.1858 0.1626 0.087 Uiso 0.55 1 calc R U P A 1
H8C H 0.1674 0.1396 0.1038 0.087 Uiso 0.55 1 calc R U P A 1
C9 C 0.4123(6) 0.1391(5) 0.09709(19) 0.0594(16) Uani 0.55 1 d . . P A 1
H9A H 0.3494 0.0979 0.0683 0.089 Uiso 0.55 1 calc R U P A 1
H9B H 0.4840 0.1078 0.0986 0.089 Uiso 0.55 1 calc R U P A 1
H9C H 0.4497 0.2131 0.0934 0.089 Uiso 0.55 1 calc R U P A 1
C10 C 0.2723(7) 0.0266(4) 0.1506(2) 0.0603(16) Uani 0.55 1 d . . P A 1
H10A H 0.2125 -0.0118 0.1205 0.090 Uiso 0.55 1 calc R U P A 1
H10B H 0.2209 0.0275 0.1803 0.090 Uiso 0.55 1 calc R U P A 1
H10C H 0.3384 -0.0094 0.1541 0.090 Uiso 0.55 1 calc R U P A 1
C8A C 0.1994(5) 0.0786(5) 0.15648(19) 0.0352(12) Uani 0.45 1 d . . P A 2
H8D H 0.1563 0.1308 0.1717 0.053 Uiso 0.45 1 calc R U P A 2
H8E H 0.2020 0.0320 0.1797 0.053 Uiso 0.45 1 calc R U P A 2
H8F H 0.1492 0.0354 0.1250 0.053 Uiso 0.45 1 calc R U P A 2
C9A C 0.3458(6) 0.1980(5) 0.1077(2) 0.0433(14) Uani 0.45 1 d . . P A 2
H9D H 0.2954 0.1514 0.0768 0.065 Uiso 0.45 1 calc R U P A 2
H9E H 0.4385 0.2291 0.1008 0.065 Uiso 0.45 1 calc R U P A 2
H9F H 0.3074 0.2553 0.1195 0.065 Uiso 0.45 1 calc R U P A 2
C10A C 0.4104(6) 0.0450(4) 0.1281(2) 0.0399(13) Uani 0.45 1 d . . P A 2
H10D H 0.3610 -0.0053 0.0979 0.060 Uiso 0.45 1 calc R U P A 2
H10E H 0.4107 0.0066 0.1551 0.060 Uiso 0.45 1 calc R U P A 2
H10F H 0.5020 0.0784 0.1206 0.060 Uiso 0.45 1 calc R U P A 2
C11 C 0.3771(2) 0.28876(17) 0.33551(8) 0.0246(4) Uani 1 1 d . . . . .
C12 C 0.3754(2) 0.40227(19) 0.35771(9) 0.0326(5) Uani 1 1 d . . . . .
H12A H 0.3269 0.4022 0.3882 0.049 Uiso 1 1 calc R U . . .
H12B H 0.3314 0.4271 0.3330 0.049 Uiso 1 1 calc R U . . .
H12C H 0.4667 0.4500 0.3661 0.049 Uiso 1 1 calc R U . . .
C13 C 0.4572(2) 0.2533(2) 0.37195(9) 0.0333(5) Uani 1 1 d . . . . .
H13A H 0.5476 0.3036 0.3783 0.050 Uiso 1 1 calc R U . . .
H13B H 0.4606 0.1817 0.3571 0.050 Uiso 1 1 calc R U . . .
H13C H 0.4145 0.2521 0.4037 0.050 Uiso 1 1 calc R U . . .
C14 C 0.2331(2) 0.2144(2) 0.33032(9) 0.0365(5) Uani 1 1 d . . . . .
H14A H 0.1973 0.2183 0.3635 0.055 Uiso 1 1 calc R U . . .
H14B H 0.2309 0.1409 0.3164 0.055 Uiso 1 1 calc R U . . .
H14C H 0.1793 0.2365 0.3078 0.055 Uiso 1 1 calc R U . . .
C15 C 0.9931(2) 0.46888(17) 0.24948(7) 0.0222(4) Uani 1 1 d . . . . .
C16 C 1.0538(2) 0.39089(19) 0.24869(8) 0.0287(5) Uani 1 1 d . . . . .
H16 H 1.0077 0.3269 0.2591 0.034 Uiso 1 1 calc R U . . .
C17 C 1.1810(2) 0.4052(2) 0.23291(9) 0.0333(5) Uani 1 1 d . . . . .
H17 H 1.2220 0.3515 0.2329 0.040 Uiso 1 1 calc R U . . .
C017 C 0.7712(2) 0.38213(17) 0.23046(8) 0.0243(4) Uani 1 1 d . . . . .
H017 H 0.8024 0.3614 0.1987 0.029 Uiso 1 1 calc R U . . .
C18 C 1.2476(2) 0.4974(2) 0.21733(9) 0.0323(5) Uani 1 1 d . . . . .
H18 H 1.3342 0.5071 0.2061 0.039 Uiso 1 1 calc R U . . .
C19 C 1.1880(2) 0.57613(19) 0.21807(8) 0.0297(5) Uani 1 1 d . . . . .
H19 H 1.2344 0.6396 0.2073 0.036 Uiso 1 1 calc R U . . .
C20 C 1.0613(2) 0.56329(17) 0.23441(7) 0.0224(4) Uani 1 1 d . . . . .
C21 C 0.9816(2) 0.65949(17) 0.18886(8) 0.0274(4) Uani 1 1 d . . . . .
H21 H 1.0057 0.6131 0.1622 0.033 Uiso 1 1 calc R U . . .
C22 C 0.9311(2) 0.73799(17) 0.17400(8) 0.0277(4) Uani 1 1 d . . . . .
C23 C 0.9010(2) 0.81928(17) 0.20836(8) 0.0250(4) Uani 1 1 d . . . . .
C24 C 0.8538(2) 0.89389(17) 0.18913(8) 0.0275(4) Uani 1 1 d . . . . .
C25 C 0.8397(2) 0.88017(19) 0.13710(9) 0.0349(5) Uani 1 1 d . . . . .
H25 H 0.8082 0.9294 0.1241 0.042 Uiso 1 1 calc R U . . .
C26 C 0.8683(3) 0.79938(19) 0.10236(9) 0.0364(6) Uani 1 1 d . . . . .
C27 C 0.9151(2) 0.73017(19) 0.12192(9) 0.0344(5) Uani 1 1 d . . . . .
H27 H 0.9374 0.6752 0.0996 0.041 Uiso 1 1 calc R U . . .
C28 C 0.8482(3) 0.7920(2) 0.04555(10) 0.0460(7) Uani 1 1 d . . . . .
C29 C 0.9362(4) 0.8934(2) 0.03173(11) 0.0608(9) Uani 1 1 d . . . . .
H29A H 0.9216 0.8890 -0.0043 0.091 Uiso 1 1 calc R U . . .
H29B H 1.0295 0.9017 0.0399 0.091 Uiso 1 1 calc R U . . .
H29C H 0.9141 0.9550 0.0508 0.091 Uiso 1 1 calc R U . . .
C30 C 0.7029(4) 0.7768(4) 0.03165(13) 0.0870(14) Uani 1 1 d . . . . .
H30A H 0.6903 0.7731 -0.0045 0.130 Uiso 1 1 calc R U . . .
H30B H 0.6783 0.8373 0.0506 0.130 Uiso 1 1 calc R U . . .
H30C H 0.6468 0.7105 0.0399 0.130 Uiso 1 1 calc R U . . .
C31 C 0.8855(4) 0.6980(3) 0.01450(11) 0.0719(11) Uani 1 1 d . . . . .
H31A H 0.8292 0.6310 0.0221 0.108 Uiso 1 1 calc R U . . .
H31B H 0.9789 0.7068 0.0229 0.108 Uiso 1 1 calc R U . . .
H31C H 0.8723 0.6961 -0.0214 0.108 Uiso 1 1 calc R U . . .
C32 C 0.8239(2) 0.98652(18) 0.22434(9) 0.0306(5) Uani 1 1 d . . . . .
C33 C 0.7727(3) 1.0556(2) 0.19567(12) 0.0526(7) Uani 1 1 d . . . . .
H33A H 0.8402 1.0864 0.1739 0.079 Uiso 1 1 calc R U . . .
H33B H 0.7542 1.1131 0.2197 0.079 Uiso 1 1 calc R U . . .
H33C H 0.6911 1.0113 0.1751 0.079 Uiso 1 1 calc R U . . .
C34 C 0.7174(2) 0.9449(2) 0.25968(11) 0.0396(6) Uani 1 1 d . . . . .
H34A H 0.6377 0.8950 0.2397 0.059 Uiso 1 1 calc R U . . .
H34B H 0.6951 1.0050 0.2801 0.059 Uiso 1 1 calc R U . . .
H34C H 0.7515 0.9082 0.2817 0.059 Uiso 1 1 calc R U . . .
C35 C 0.9515(2) 1.0591(2) 0.25593(11) 0.0401(6) Uani 1 1 d . . . . .
H35A H 0.9851 1.0176 0.2755 0.060 Uiso 1 1 calc R U . . .
H35B H 0.9322 1.1178 0.2788 0.060 Uiso 1 1 calc R U . . .
H35C H 1.0186 1.0882 0.2336 0.060 Uiso 1 1 calc R U . . .
C36 C 0.9286(3) 0.3301(2) 0.37358(9) 0.0369(5) Uani 1 1 d . . . . .
H36 H 0.9996 0.3211 0.3508 0.044 Uiso 1 1 calc R U . . .
C37 C 0.9813(5) 0.3416(3) 0.42613(13) 0.0809(12) Uani 1 1 d . . . . .
H37A H 1.0603 0.4047 0.4347 0.121 Uiso 1 1 calc R U . . .
H37B H 1.0049 0.2779 0.4288 0.121 Uiso 1 1 calc R U . . .
H37C H 0.9132 0.3496 0.4493 0.121 Uiso 1 1 calc R U . . .
C38 C 0.8081(3) 0.2349(2) 0.35697(14) 0.0585(8) Uani 1 1 d . . . . .
H38A H 0.7373 0.2405 0.3792 0.088 Uiso 1 1 calc R U . . .
H38B H 0.8300 0.1699 0.3584 0.088 Uiso 1 1 calc R U . . .
H38C H 0.7780 0.2318 0.3224 0.088 Uiso 1 1 calc R U . . .
C39 C 0.7058(5) 0.5882(3) 0.45921(12) 0.0850(14) Uani 1 1 d . . . . .
H39 H 0.6118 0.5790 0.4485 0.102 Uiso 1 1 calc R U . . .
C40 C 0.6867(4) 0.4950(3) 0.48214(12) 0.0732(11) Uani 1 1 d . . . . .
H40A H 0.6255 0.4317 0.4600 0.110 Uiso 1 1 calc R U . . .
H40B H 0.6495 0.5078 0.5147 0.110 Uiso 1 1 calc R U . . .
H40C H 0.7723 0.4834 0.4869 0.110 Uiso 1 1 calc R U . . .
C41 C 0.7436(5) 0.6913(4) 0.48781(14) 0.0981(16) Uani 1 1 d . . . . .
H41A H 0.8375 0.7128 0.4996 0.147 Uiso 1 1 calc R U . . .
H41B H 0.6896 0.6941 0.5168 0.147 Uiso 1 1 calc R U . . .
H41C H 0.7306 0.7399 0.4673 0.147 Uiso 1 1 calc R U . . .
C42 C 1.1314(2) 0.67201(19) 0.38306(8) 0.0296(5) Uani 1 1 d . . . . .
H42 H 1.1866 0.7464 0.3820 0.036 Uiso 1 1 calc R U . . .
C43 C 1.2110(2) 0.5993(2) 0.36422(10) 0.0398(6) Uani 1 1 d . . . . .
H43A H 1.1578 0.5253 0.3634 0.060 Uiso 1 1 calc R U . . .
H43B H 1.2914 0.6184 0.3867 0.060 Uiso 1 1 calc R U . . .
H43C H 1.2360 0.6069 0.3303 0.060 Uiso 1 1 calc R U . . .
C44 C 1.0946(3) 0.6710(2) 0.43656(9) 0.0413(6) Uani 1 1 d . . . . .
H44A H 1.0419 0.7192 0.4464 0.062 Uiso 1 1 calc R U . . .
H44B H 1.1756 0.6948 0.4591 0.062 Uiso 1 1 calc R U . . .
H44C H 1.0424 0.5984 0.4389 0.062 Uiso 1 1 calc R U . . .
C45 C 1.3095(3) 0.8560(2) 0.29442(11) 0.0432(6) Uani 1 1 d . . . . .
H45 H 1.3373 0.7918 0.2811 0.052 Uiso 1 1 calc R U . . .
C46 C 1.3958(3) 0.9178(3) 0.34060(13) 0.0629(9) Uani 1 1 d . . . . .
H46A H 1.3685 0.9801 0.3549 0.094 Uiso 1 1 calc R U . . .
H46B H 1.4884 0.9415 0.3322 0.094 Uiso 1 1 calc R U . . .
H46C H 1.3875 0.8724 0.3652 0.094 Uiso 1 1 calc R U . . .
C47 C 1.3200(3) 0.9188(3) 0.25352(12) 0.0600(9) Uani 1 1 d . . . . .
H47A H 1.2649 0.8730 0.2235 0.090 Uiso 1 1 calc R U . . .
H47B H 1.4127 0.9436 0.2454 0.090 Uiso 1 1 calc R U . . .
H47C H 1.2890 0.9804 0.2652 0.090 Uiso 1 1 calc R U . . .
C48 C 0.9847(3) 0.9408(3) 0.41511(12) 0.0561(8) Uani 1 1 d . . . . .
H48 H 0.9364 0.9006 0.4401 0.067 Uiso 1 1 calc R U . . .
C49 C 1.1253(4) 0.9875(3) 0.43485(14) 0.0797(12) Uani 1 1 d . . . . .
H49A H 1.1595 0.9306 0.4406 0.120 Uiso 1 1 calc R U . . .
H49B H 1.1320 1.0388 0.4666 0.120 Uiso 1 1 calc R U . . .
H49C H 1.1774 1.0240 0.4104 0.120 Uiso 1 1 calc R U . . .
C50 C 0.9188(5) 1.0196(3) 0.40965(16) 0.0862(13) Uani 1 1 d . . . . .
H50A H 0.9579 1.0566 0.3832 0.129 Uiso 1 1 calc R U . . .
H50B H 0.9306 1.0716 0.4415 0.129 Uiso 1 1 calc R U . . .
H50C H 0.8238 0.9833 0.4006 0.129 Uiso 1 1 calc R U . . .
C51 C 0.6532(6) 0.6422(6) 0.3084(3) 0.0385(14) Uani 0.5 1 d . . P B 1
H51 H 0.6019 0.5764 0.3200 0.046 Uiso 0.5 1 calc R U P B 1
C52 C 0.6339(9) 0.7343(6) 0.3460(4) 0.0521(19) Uani 0.5 1 d . . P B 1
H52A H 0.6832 0.8017 0.3368 0.078 Uiso 0.5 1 calc R U P B 1
H52B H 0.6666 0.7335 0.3796 0.078 Uiso 0.5 1 calc R U P B 1
H52C H 0.5392 0.7275 0.3458 0.078 Uiso 0.5 1 calc R U P B 1
C53 C 0.6072(16) 0.6267(14) 0.2591(6) 0.073(5) Uani 0.5 1 d . . P B 1
H53A H 0.6625 0.6840 0.2441 0.109 Uiso 0.5 1 calc R U P B 1
H53B H 0.5151 0.6272 0.2578 0.109 Uiso 0.5 1 calc R U P B 1
H53C H 0.6114 0.5578 0.2404 0.109 Uiso 0.5 1 calc R U P B 1
C51A C 0.6831(6) 0.6838(5) 0.3013(3) 0.0373(14) Uani 0.5 1 d . . P B 2
H51A H 0.7239 0.7600 0.2989 0.045 Uiso 0.5 1 calc R U P B 2
C52A C 0.5969(10) 0.6855(8) 0.3450(5) 0.085(4) Uani 0.5 1 d . . P B 2
H52D H 0.5549 0.6124 0.3493 0.127 Uiso 0.5 1 calc R U P B 2
H52E H 0.5282 0.7169 0.3383 0.127 Uiso 0.5 1 calc R U P B 2
H52F H 0.6517 0.7282 0.3756 0.127 Uiso 0.5 1 calc R U P B 2
C53A C 0.6189(15) 0.6231(12) 0.2483(6) 0.069(5) Uani 0.5 1 d . . P B 2
H53D H 0.5778 0.5473 0.2484 0.104 Uiso 0.5 1 calc R U P B 2
H53E H 0.6872 0.6307 0.2241 0.104 Uiso 0.5 1 calc R U P B 2
H53F H 0.5510 0.6527 0.2387 0.104 Uiso 0.5 1 calc R U P B 2
C54 C 0.5391(5) 0.5124(4) 0.1089(2) 0.1103(17) Uani 1 1 d . . . . .
H54A H 0.5096 0.4676 0.1335 0.165 Uiso 1 1 calc R U . . .
H54B H 0.6317 0.5567 0.1179 0.165 Uiso 1 1 calc R U . . .
H54C H 0.5317 0.4669 0.0754 0.165 Uiso 1 1 calc R U . . .
C55 C 0.4541(4) 0.5826(3) 0.10874(13) 0.0693(10) Uani 1 1 d . . . . .
C56 C 0.3298(5) 0.5470(4) 0.08327(15) 0.0938(16) Uani 1 1 d . . . . .
H56 H 0.2966 0.4753 0.0648 0.113 Uiso 1 1 calc R U . . .
C57 C 0.2533(5) 0.6133(6) 0.08406(17) 0.108(2) Uani 1 1 d . . . . .
H57 H 0.1676 0.5867 0.0668 0.130 Uiso 1 1 calc R U . . .
C58 C 0.2995(5) 0.7166(4) 0.10944(17) 0.0875(13) Uani 1 1 d . . . . .
H58 H 0.2474 0.7629 0.1096 0.105 Uiso 1 1 calc R U . . .
C59 C 0.4227(4) 0.7529(3) 0.13480(14) 0.0735(11) Uani 1 1 d . . . . .
H59 H 0.4558 0.8248 0.1529 0.088 Uiso 1 1 calc R U . . .
C60 C 0.4982(4) 0.6873(3) 0.13442(12) 0.0635(9) Uani 1 1 d . . . . .
H60 H 0.5832 0.7143 0.1523 0.076 Uiso 1 1 calc R U . . .
C61 C 0.7408(4) 0.2188(3) 0.04212(14) 0.0783(12) Uani 1 1 d . . . . .
C62 C 0.8188(5) 0.1876(3) 0.07163(18) 0.0862(13) Uani 1 1 d . . . . .
H62 H 0.8026 0.1136 0.0702 0.103 Uiso 1 1 calc R U . . .
C63 C 0.9212(5) 0.2613(4) 0.10365(16) 0.0813(12) Uani 1 1 d . . . . .
H63 H 0.9750 0.2374 0.1236 0.098 Uiso 1 1 calc R U . . .
C64 C 0.9457(4) 0.3668(3) 0.10690(13) 0.0758(11) Uani 1 1 d . . . . .
H64 H 1.0164 0.4177 0.1287 0.091 Uiso 1 1 calc R U . . .
C65 C 0.8664(5) 0.3979(3) 0.07813(16) 0.0897(14) Uani 1 1 d . . . . .
H65 H 0.8819 0.4720 0.0802 0.108 Uiso 1 1 calc R U . . .
C66 C 0.7645(5) 0.3256(4) 0.04604(15) 0.0834(12) Uani 1 1 d . . . . .
H66 H 0.7102 0.3499 0.0265 0.100 Uiso 1 1 calc R U . . .
C67 C 0.6326(6) 0.1385(5) 0.0066(2) 0.149(3) Uani 1 1 d . . . . .
H67A H 0.6338 0.0665 0.0078 0.223 Uiso 1 1 calc R U . . .
H67B H 0.6463 0.1503 -0.0276 0.223 Uiso 1 1 calc R U . . .
H67C H 0.5467 0.1459 0.0163 0.223 Uiso 1 1 calc R U . . .
C71 C 0.5063(8) 0.0562(5) 0.5021(3) 0.115(4) Uani 0.5 1 d G U P C -1
C72 C 0.4251(8) 0.0147(7) 0.5377(3) 0.221(12) Uani 0.5 1 d G U P C -1
H72 H 0.3868 0.0589 0.5602 0.265 Uiso 0.5 1 calc R U P C -1
C73 C 0.3999(7) -0.0916(8) 0.5404(3) 0.090(3) Uani 0.5 1 d G U P C -1
H73 H 0.3444 -0.1200 0.5647 0.108 Uiso 0.5 1 calc R U P C -1
C74 C 0.4559(9) -0.1563(5) 0.5074(4) 0.216(14) Uani 0.5 1 d G U P C -1
H74 H 0.4387 -0.2289 0.5093 0.259 Uiso 0.5 1 calc R U P C -1
C75 C 0.5371(8) -0.1147(7) 0.4718(3) 0.140(5) Uani 0.5 1 d G U P C -1
H75 H 0.5754 -0.1590 0.4493 0.167 Uiso 0.5 1 calc R U P C -1
C76 C 0.5623(6) -0.0085(8) 0.4691(2) 0.077(3) Uani 0.5 1 d G U P C -1
H76 H 0.6177 0.0199 0.4448 0.092 Uiso 0.5 1 calc R U P C -1
C77 C 0.5411(11) 0.1669(10) 0.4946(6) 0.159(9) Uani 0.5 1 d . U P C -1
H77A H 0.5997 0.1752 0.4670 0.238 Uiso 0.5 1 calc R U P C -1
H77B H 0.4600 0.1824 0.4862 0.238 Uiso 0.5 1 calc R U P C -1
H77C H 0.5867 0.2166 0.5255 0.238 Uiso 0.5 1 calc R U P C -1

loop_
_atom_site_aniso_label
_atom_site_aniso_U_11
_atom_site_aniso_U_22
_atom_site_aniso_U_33
_atom_site_aniso_U_23
_atom_site_aniso_U_13
_atom_site_aniso_U_12
Zr1 0.01912(10) 0.02682(11) 0.01553(9) 0.00431(8) 0.00246(7) 0.00360(7)
O1 0.0213(7) 0.0289(8) 0.0196(7) 0.0027(6) 0.0032(6) 0.0013(6)
N1 0.0204(8) 0.0265(9) 0.0208(8) 0.0076(7) 0.0059(7) 0.0067(7)
C1 0.0215(10) 0.0228(10) 0.0203(9) 0.0046(8) 0.0023(7) 0.0080(8)
Zr2 0.02260(10) 0.02469(10) 0.01742(9) 0.00424(8) 0.00020(7) 0.00612(8)
O2 0.0326(9) 0.0351(9) 0.0291(8) 0.0128(7) 0.0012(7) 0.0094(7)
N2 0.0216(8) 0.0249(9) 0.0209(8) 0.0060(7) 0.0039(7) 0.0048(7)
C2 0.0227(10) 0.0264(10) 0.0206(9) 0.0046(8) 0.0032(8) 0.0057(8)
O3 0.0352(9) 0.0425(10) 0.0176(7) 0.0030(7) 0.0080(6) 0.0070(7)
C3 0.0291(11) 0.0327(12) 0.0203(10) 0.0023(9) 0.0045(8) 0.0099(9)
O4 0.0178(7) 0.0294(8) 0.0195(7) 0.0072(6) -0.0019(5) 0.0048(6)
C4 0.0257(11) 0.0276(11) 0.0229(10) 0.0001(9) -0.0009(8) 0.0072(8)
O5 0.0287(8) 0.0283(8) 0.0218(7) 0.0058(6) -0.0003(6) 0.0091(6)
C5 0.0196(10) 0.0235(10) 0.0279(10) 0.0035(8) 0.0008(8) 0.0043(8)
O6 0.0233(8) 0.0371(9) 0.0336(9) 0.0113(7) 0.0008(6) 0.0021(6)
C6 0.0214(10) 0.0217(10) 0.0235(10) 0.0060(8) 0.0035(8) 0.0073(8)
O7 0.0416(10) 0.0333(9) 0.0269(8) -0.0032(7) 0.0004(7) 0.0117(7)
C7 0.0339(13) 0.0412(14) 0.0261(11) -0.0029(10) -0.0011(10) 0.0021(10)
O8 0.0190(7) 0.0302(8) 0.0212(7) 0.0051(6) 0.0000(5) 0.0087(6)
C8 0.057(3) 0.070(4) 0.045(3) -0.002(3) -0.018(3) 0.027(3)
C9 0.054(3) 0.078(4) 0.033(3) -0.009(3) -0.004(2) 0.015(3)
C10 0.083(5) 0.039(3) 0.042(3) -0.004(2) -0.016(3) 0.004(3)
C8A 0.026(3) 0.044(3) 0.024(2) -0.002(2) -0.003(2) 0.000(2)
C9A 0.037(3) 0.059(4) 0.025(3) 0.014(3) -0.010(2) -0.001(3)
C10A 0.046(3) 0.035(3) 0.026(3) -0.012(2) 0.000(2) 0.007(2)
C11 0.0207(10) 0.0275(11) 0.0233(10) 0.0044(8) 0.0049(8) 0.0047(8)
C12 0.0334(12) 0.0346(12) 0.0303(11) 0.0032(10) 0.0099(10) 0.0136(10)
C13 0.0330(12) 0.0387(13) 0.0298(11) 0.0142(10) 0.0064(9) 0.0091(10)
C14 0.0236(11) 0.0427(14) 0.0344(12) 0.0041(11) 0.0090(10) 0.0003(10)
C15 0.0205(10) 0.0278(10) 0.0178(9) 0.0045(8) 0.0033(7) 0.0070(8)
C16 0.0285(11) 0.0326(12) 0.0274(11) 0.0086(9) 0.0044(9) 0.0114(9)
C17 0.0308(12) 0.0439(14) 0.0303(12) 0.0058(10) 0.0022(9) 0.0205(10)
C017 0.0249(10) 0.0300(11) 0.0193(9) 0.0066(8) 0.0059(8) 0.0092(8)
C18 0.0199(10) 0.0463(14) 0.0293(11) 0.0026(10) 0.0043(9) 0.0117(10)
C19 0.0226(11) 0.0357(12) 0.0268(11) 0.0057(9) 0.0060(9) 0.0039(9)
C20 0.0213(10) 0.0267(10) 0.0177(9) 0.0025(8) 0.0015(7) 0.0067(8)
C21 0.0320(12) 0.0264(11) 0.0214(10) 0.0035(8) 0.0028(8) 0.0068(9)
C22 0.0308(11) 0.0271(11) 0.0229(10) 0.0079(9) 0.0002(8) 0.0041(9)
C23 0.0214(10) 0.0266(11) 0.0238(10) 0.0084(8) -0.0016(8) 0.0009(8)
C24 0.0226(10) 0.0271(11) 0.0302(11) 0.0110(9) -0.0033(8) 0.0010(8)
C25 0.0352(13) 0.0319(12) 0.0355(13) 0.0169(10) -0.0060(10) 0.0015(10)
C26 0.0423(14) 0.0345(13) 0.0243(11) 0.0117(10) -0.0073(10) -0.0026(10)
C27 0.0443(14) 0.0300(12) 0.0233(11) 0.0064(9) -0.0002(10) 0.0034(10)
C28 0.0612(18) 0.0440(15) 0.0257(12) 0.0154(11) -0.0076(12) 0.0016(13)
C29 0.087(2) 0.0506(18) 0.0375(15) 0.0222(14) 0.0017(15) 0.0037(16)
C30 0.069(2) 0.135(4) 0.0445(19) 0.040(2) -0.0201(17) 0.001(2)
C31 0.130(3) 0.0500(19) 0.0246(14) 0.0068(13) -0.0053(17) 0.013(2)
C32 0.0274(11) 0.0284(11) 0.0363(12) 0.0119(10) -0.0024(9) 0.0063(9)
C33 0.070(2) 0.0419(16) 0.0563(18) 0.0188(14) -0.0039(15) 0.0272(14)
C34 0.0304(13) 0.0343(13) 0.0546(16) 0.0129(12) 0.0095(11) 0.0084(10)
C35 0.0309(13) 0.0318(13) 0.0498(15) 0.0031(11) 0.0001(11) 0.0021(10)
C36 0.0377(13) 0.0447(14) 0.0359(13) 0.0169(11) 0.0046(10) 0.0187(11)
C37 0.131(4) 0.060(2) 0.055(2) 0.0185(18) -0.032(2) 0.031(2)
C38 0.0556(19) 0.0354(15) 0.086(2) 0.0076(16) -0.0083(17) 0.0198(13)
C39 0.132(4) 0.070(2) 0.0365(17) 0.0028(16) 0.048(2) 0.013(2)
C40 0.093(3) 0.080(2) 0.0328(15) 0.0203(16) 0.0159(17) 0.002(2)
C41 0.168(5) 0.096(3) 0.045(2) 0.006(2) 0.038(3) 0.068(3)
C42 0.0222(11) 0.0401(13) 0.0247(10) 0.0089(10) -0.0044(8) 0.0063(9)
C43 0.0270(12) 0.0545(16) 0.0395(14) 0.0079(12) -0.0049(10) 0.0165(11)
C44 0.0377(14) 0.0566(17) 0.0243(11) 0.0075(11) -0.0068(10) 0.0078(12)
C45 0.0315(13) 0.0476(16) 0.0476(15) 0.0134(13) 0.0068(11) 0.0060(11)
C46 0.0336(16) 0.076(2) 0.064(2) 0.0226(18) -0.0018(14) -0.0079(14)
C47 0.0476(18) 0.076(2) 0.0569(19) 0.0357(17) 0.0145(15) 0.0060(16)
C48 0.068(2) 0.0490(18) 0.0442(16) -0.0091(14) 0.0057(15) 0.0204(15)
C49 0.079(3) 0.077(3) 0.058(2) -0.0299(19) -0.0221(19) 0.018(2)
C50 0.122(4) 0.068(2) 0.080(3) -0.007(2) -0.004(2) 0.060(3)
C51 0.017(3) 0.043(4) 0.060(4) 0.026(3) 0.004(2) 0.007(3)
C52 0.043(5) 0.059(5) 0.070(5) 0.026(4) 0.021(4) 0.030(4)
C53 0.054(7) 0.094(9) 0.069(8) -0.019(6) -0.040(5) 0.044(7)
C51A 0.023(3) 0.035(4) 0.061(4) 0.026(3) 0.006(3) 0.009(3)
C52A 0.053(6) 0.090(8) 0.152(10) 0.068(8) 0.059(6) 0.052(6)
C53A 0.040(5) 0.083(9) 0.074(8) 0.056(8) -0.028(5) -0.019(5)
C54 0.131(4) 0.077(3) 0.108(4) 0.007(3) 0.038(3) 0.020(3)
C55 0.081(3) 0.060(2) 0.0490(19) 0.0088(16) 0.0177(18) -0.0037(19)
C56 0.099(4) 0.082(3) 0.051(2) -0.005(2) -0.001(2) -0.031(3)
C57 0.074(3) 0.162(6) 0.058(3) 0.040(3) -0.011(2) -0.018(3)
C58 0.079(3) 0.113(4) 0.072(3) 0.049(3) 0.015(2) 0.014(3)
C59 0.079(3) 0.062(2) 0.064(2) 0.0167(19) 0.016(2) -0.003(2)
C60 0.059(2) 0.059(2) 0.0506(19) 0.0068(16) 0.0062(16) -0.0106(16)
C61 0.087(3) 0.067(3) 0.053(2) -0.0089(19) 0.021(2) -0.003(2)
C62 0.122(4) 0.060(2) 0.084(3) 0.028(2) 0.043(3) 0.031(3)
C63 0.098(3) 0.096(3) 0.065(2) 0.032(2) 0.028(2) 0.044(3)
C64 0.092(3) 0.079(3) 0.0425(18) 0.0031(18) 0.0085(19) 0.012(2)
C65 0.138(4) 0.050(2) 0.069(3) -0.003(2) -0.007(3) 0.023(2)
C66 0.109(3) 0.088(3) 0.060(2) 0.010(2) -0.001(2) 0.044(3)
C67 0.132(5) 0.143(5) 0.096(4) -0.032(4) 0.016(4) -0.030(4)
C71 0.083(6) 0.139(8) 0.117(7) 0.034(7) -0.050(5) 0.025(6)
C72 0.206(14) 0.248(14) 0.203(14) 0.064(9) 0.011(9) 0.054(10)
C73 0.088(5) 0.097(6) 0.083(5) 0.031(5) 0.011(4) 0.019(5)
C74 0.207(16) 0.213(17) 0.231(16) 0.072(10) -0.027(9) 0.055(10)
C75 0.125(7) 0.181(9) 0.125(8) -0.019(7) -0.001(6) 0.097(7)
C76 0.068(5) 0.126(7) 0.044(4) 0.035(4) 0.005(3) 0.031(5)
C77 0.103(9) 0.110(9) 0.243(17) 0.081(9) -0.124(10) -0.018(6)

loop_
_atom_type_symbol
_atom_type_description
_atom_type_scat_dispersion_real
_atom_type_scat_dispersion_imag
_atom_type_scat_source
C C 0.0033 0.0016 'International Tables Vol C Tables 4.2.6.8 and 6.1.1.4'
H H 0.0000 0.0000 'International Tables Vol C Tables 4.2.6.8 and 6.1.1.4'
N N 0.0061 0.0033 'International Tables Vol C Tables 4.2.6.8 and 6.1.1.4'
O O 0.0106 0.0060 'International Tables Vol C Tables 4.2.6.8 and 6.1.1.4'
Zr Zr -2.9673 0.5597 'International Tables Vol C Tables 4.2.6.8 and 6.1.1.4'

loop_
_geom_angle_atom_site_label_1
_geom_angle_atom_site_label_2
_geom_angle_atom_site_label_3
_geom_angle
O3 Zr1 O2 100.88(7)
O3 Zr1 O1 94.38(6)
O2 Zr1 O1 96.54(6)
O3 Zr1 O4 103.07(6)
O2 Zr1 O4 94.16(6)
O1 Zr1 O4 157.41(5)
O3 Zr1 O8 95.14(6)
O2 Zr1 O8 160.50(6)
O1 Zr1 O8 93.23(6)
O4 Zr1 O8 71.24(5)
O3 Zr1 N1 168.87(6)
O2 Zr1 N1 84.87(6)
O1 Zr1 N1 75.38(6)
O4 Zr1 N1 85.86(5)
O8 Zr1 N1 81.31(5)
O3 Zr1 Zr2 102.20(5)
O2 Zr1 Zr2 127.90(5)
O1 Zr1 Zr2 127.15(4)
O4 Zr1 Zr2 35.15(4)
O8 Zr1 Zr2 36.11(4)
N1 Zr1 Zr2 81.20(4)
C1 O1 Zr1 146.62(13)
C017 N1 C15 113.71(17)
C017 N1 Zr1 126.88(13)
C15 N1 Zr1 118.83(12)
O1 C1 C2 119.77(18)
O1 C1 C6 121.45(18)
C2 C1 C6 118.77(18)
O7 Zr2 O6 99.69(7)
O7 Zr2 O5 97.76(7)
O6 Zr2 O5 98.81(6)
O7 Zr2 O4 98.91(6)
O6 Zr2 O4 92.29(6)
O5 Zr2 O4 158.09(6)
O7 Zr2 O8 96.07(6)
O6 Zr2 O8 158.95(6)
O5 Zr2 O8 92.76(6)
O4 Zr2 O8 71.44(5)
O7 Zr2 N2 174.39(7)
O6 Zr2 N2 81.64(6)
O5 Zr2 N2 76.63(6)
O4 Zr2 N2 86.45(6)
O8 Zr2 N2 84.03(5)
O7 Zr2 Zr1 100.20(5)
O6 Zr2 Zr1 126.05(5)
O5 Zr2 Zr1 127.11(4)
O4 Zr2 Zr1 35.22(4)
O8 Zr2 Zr1 36.25(4)
N2 Zr2 Zr1 83.21(4)
C36 O2 Zr1 164.99(16)
C21 N2 C20 113.82(17)
C21 N2 Zr2 124.79(15)
C20 N2 Zr2 119.40(12)
C3 C2 C1 120.26(19)
C3 C2 C017 117.05(18)
C1 C2 C017 122.51(19)
C39 O3 Zr1 167.3(2)
C4 C3 C2 122.00(19)
C4 C3 H3 119.0
C2 C3 H3 119.0
C42 O4 Zr2 118.39(13)
C42 O4 Zr1 128.30(12)
Zr2 O4 Zr1 109.63(6)
C3 C4 C5 116.52(19)
C3 C4 C7 121.76(19)
C5 C4 C7 121.72(19)
C23 O5 Zr2 144.65(14)
C6 C5 C4 124.49(19)
C6 C5 H5 117.8
C4 C5 H5 117.8
C45 O6 Zr2 173.67(17)
C5 C6 C1 117.73(18)
C5 C6 C11 121.92(18)
C1 C6 C11 120.34(18)
C48 O7 Zr2 166.98(18)
C9A C7 C8A 113.5(4)
C9A C7 C4 109.6(3)
C10 C7 C4 114.0(3)
C8A C7 C4 112.5(3)
C10 C7 C9 111.3(4)
C4 C7 C9 114.8(3)
C9A C7 C10A 110.2(4)
C8A C7 C10A 106.1(4)
C4 C7 C10A 104.5(3)
C10 C7 C8 105.5(4)
C4 C7 C8 108.6(3)
C9 C7 C8 101.4(4)
C51A O8 Zr2 112.8(3)
C51 O8 Zr2 136.9(3)
C51A O8 Zr1 137.6(3)
C51 O8 Zr1 113.2(3)
Zr2 O8 Zr1 107.64(6)
C7 C8 H8A 109.5
C7 C8 H8B 109.5
H8A C8 H8B 109.5
C7 C8 H8C 109.5
H8A C8 H8C 109.5
H8B C8 H8C 109.5
C7 C9 H9A 109.5
C7 C9 H9B 109.5
H9A C9 H9B 109.5
C7 C9 H9C 109.5
H9A C9 H9C 109.5
H9B C9 H9C 109.5
C7 C10 H10A 109.5
C7 C10 H10B 109.5
H10A C10 H10B 109.5
C7 C10 H10C 109.5
H10A C10 H10C 109.5
H10B C10 H10C 109.5
C7 C8A H8D 109.5
C7 C8A H8E 109.5
H8D C8A H8E 109.5
C7 C8A H8F 109.5
H8D C8A H8F 109.5
H8E C8A H8F 109.5
C7 C9A H9D 109.5
C7 C9A H9E 109.5
H9D C9A H9E 109.5
C7 C9A H9F 109.5
H9D C9A H9F 109.5
H9E C9A H9F 109.5
C7 C10A H10D 109.5
C7 C10A H10E 109.5
H10D C10A H10E 109.5
C7 C10A H10F 109.5
H10D C10A H10F 109.5
H10E C10A H10F 109.5
C12 C11 C13 109.74(18)
C12 C11 C14 107.46(18)
C13 C11 C14 107.87(19)
C12 C11 C6 110.55(17)
C13 C11 C6 109.29(17)
C14 C11 C6 111.87(17)
C11 C12 H12A 109.5
C11 C12 H12B 109.5
H12A C12 H12B 109.5
C11 C12 H12C 109.5
H12A C12 H12C 109.5
H12B C12 H12C 109.5
C11 C13 H13A 109.5
C11 C13 H13B 109.5
H13A C13 H13B 109.5
C11 C13 H13C 109.5
H13A C13 H13C 109.5
H13B C13 H13C 109.5
C11 C14 H14A 109.5
C11 C14 H14B 109.5
H14A C14 H14B 109.5
C11 C14 H14C 109.5
H14A C14 H14C 109.5
H14B C14 H14C 109.5
C16 C15 C20 119.56(19)
C16 C15 N1 119.44(19)
C20 C15 N1 120.96(18)
C15 C16 C17 120.8(2)
C15 C16 H16 119.6
C17 C16 H16 119.6
C18 C17 C16 119.7(2)
C18 C17 H17 120.1
C16 C17 H17 120.1
N1 C017 C2 128.24(19)
N1 C017 H017 115.9
C2 C017 H017 115.9
C17 C18 C19 120.0(2)
C17 C18 H18 120.0
C19 C18 H18 120.0
C18 C19 C20 120.8(2)
C18 C19 H19 119.6
C20 C19 H19 119.6
C19 C20 C15 119.12(19)
C19 C20 N2 120.40(19)
C15 C20 N2 120.40(18)
N2 C21 C22 129.1(2)
N2 C21 H21 115.4
C22 C21 H21 115.4
C27 C22 C23 120.8(2)
C27 C22 C21 115.5(2)
C23 C22 C21 123.67(19)
O5 C23 C22 120.18(19)
O5 C23 C24 121.2(2)
C22 C23 C24 118.62(19)
C25 C24 C23 117.1(2)
C25 C24 C32 121.6(2)
C23 C24 C32 121.34(19)
C24 C25 C26 125.1(2)
C24 C25 H25 117.4
C26 C25 H25 117.4
C27 C26 C25 116.4(2)
C27 C26 C28 123.1(2)
C25 C26 C28 120.4(2)
C26 C27 C22 122.0(2)
C26 C27 H27 119.0
C22 C27 H27 119.0
C29 C28 C30 109.8(3)
C29 C28 C31 107.5(3)
C30 C28 C31 108.6(3)
C29 C28 C26 109.8(2)
C30 C28 C26 109.4(3)
C31 C28 C26 111.8(2)
C28 C29 H29A 109.5
C28 C29 H29B 109.5
H29A C29 H29B 109.5
C28 C29 H29C 109.5
H29A C29 H29C 109.5
H29B C29 H29C 109.5
C28 C30 H30A 109.5
C28 C30 H30B 109.5
H30A C30 H30B 109.5
C28 C30 H30C 109.5
H30A C30 H30C 109.5
H30B C30 H30C 109.5
C28 C31 H31A 109.5
C28 C31 H31B 109.5
H31A C31 H31B 109.5
C28 C31 H31C 109.5
H31A C31 H31C 109.5
H31B C31 H31C 109.5
C24 C32 C35 109.42(19)
C24 C32 C33 112.5(2)
C35 C32 C33 107.6(2)
C24 C32 C34 110.87(19)
C35 C32 C34 109.1(2)
C33 C32 C34 107.2(2)
C32 C33 H33A 109.5
C32 C33 H33B 109.5
H33A C33 H33B 109.5
C32 C33 H33C 109.5
H33A C33 H33C 109.5
H33B C33 H33C 109.5
C32 C34 H34A 109.5
C32 C34 H34B 109.5
H34A C34 H34B 109.5
C32 C34 H34C 109.5
H34A C34 H34C 109.5
H34B C34 H34C 109.5
C32 C35 H35A 109.5
C32 C35 H35B 109.5
H35A C35 H35B 109.5
C32 C35 H35C 109.5
H35A C35 H35C 109.5
H35B C35 H35C 109.5
O2 C36 C37 110.6(2)
O2 C36 C38 110.0(2)
C37 C36 C38 113.2(3)
O2 C36 H36 107.6
C37 C36 H36 107.6
C38 C36 H36 107.6
C36 C37 H37A 109.5
C36 C37 H37B 109.5
H37A C37 H37B 109.5
C36 C37 H37C 109.5
H37A C37 H37C 109.5
H37B C37 H37C 109.5
C36 C38 H38A 109.5
C36 C38 H38B 109.5
H38A C38 H38B 109.5
C36 C38 H38C 109.5
H38A C38 H38C 109.5
H38B C38 H38C 109.5
C41 C39 O3 116.0(3)
C41 C39 C40 121.9(3)
O3 C39 C40 112.3(3)
C41 C39 H39 100.5
O3 C39 H39 100.5
C40 C39 H39 100.5
C39 C40 H40A 109.5
C39 C40 H40B 109.5
H40A C40 H40B 109.5
C39 C40 H40C 109.5
H40A C40 H40C 109.5
H40B C40 H40C 109.5
C39 C41 H41A 109.5
C39 C41 H41B 109.5
H41A C41 H41B 109.5
C39 C41 H41C 109.5
H41A C41 H41C 109.5
H41B C41 H41C 109.5
O4 C42 C43 109.63(18)
O4 C42 C44 110.42(18)
C43 C42 C44 113.6(2)
O4 C42 H42 107.7
C43 C42 H42 107.7
C44 C42 H42 107.7
C42 C43 H43A 109.5
C42 C43 H43B 109.5
H43A C43 H43B 109.5
C42 C43 H43C 109.5
H43A C43 H43C 109.5
H43B C43 H43C 109.5
C42 C44 H44A 109.5
C42 C44 H44B 109.5
H44A C44 H44B 109.5
C42 C44 H44C 109.5
H44A C44 H44C 109.5
H44B C44 H44C 109.5
O6 C45 C46 111.3(2)
O6 C45 C47 108.1(2)
C46 C45 C47 113.1(3)
O6 C45 H45 108.1
C46 C45 H45 108.1
C47 C45 H45 108.1
C45 C46 H46A 109.5
C45 C46 H46B 109.5
H46A C46 H46B 109.5
C45 C46 H46C 109.5
H46A C46 H46C 109.5
H46B C46 H46C 109.5
C45 C47 H47A 109.5
C45 C47 H47B 109.5
H47A C47 H47B 109.5
C45 C47 H47C 109.5
H47A C47 H47C 109.5
H47B C47 H47C 109.5
O7 C48 C50 109.7(3)
O7 C48 C49 112.0(3)
C50 C48 C49 114.4(3)
O7 C48 H48 106.8
C50 C48 H48 106.8
C49 C48 H48 106.8
C48 C49 H49A 109.5
C48 C49 H49B 109.5
H49A C49 H49B 109.5
C48 C49 H49C 109.5
H49A C49 H49C 109.5
H49B C49 H49C 109.5
C48 C50 H50A 109.5
C48 C50 H50B 109.5
H50A C50 H50B 109.5
C48 C50 H50C 109.5
H50A C50 H50C 109.5
H50B C50 H50C 109.5
C53 C51 O8 112.3(8)
C53 C51 C52 118.2(9)
O8 C51 C52 108.7(6)
C53 C51 H51 105.6
O8 C51 H51 105.6
C52 C51 H51 105.6
C51 C52 H52A 109.5
C51 C52 H52B 109.5
H52A C52 H52B 109.5
C51 C52 H52C 109.5
H52A C52 H52C 109.5
H52B C52 H52C 109.5
C51 C53 H53A 109.5
C51 C53 H53B 109.5
H53A C53 H53B 109.5
C51 C53 H53C 109.5
H53A C53 H53C 109.5
H53B C53 H53C 109.5
O8 C51A C52A 109.5(6)
O8 C51A C53A 109.2(8)
C52A C51A C53A 119.3(9)
O8 C51A H51A 106.0
C52A C51A H51A 106.0
C53A C51A H51A 106.0
C51A C52A H52D 109.5
C51A C52A H52E 109.5
H52D C52A H52E 109.5
C51A C52A H52F 109.5
H52D C52A H52F 109.5
H52E C52A H52F 109.5
C51A C53A H53D 109.5
C51A C53A H53E 109.5
H53D C53A H53E 109.5
C51A C53A H53F 109.5
H53D C53A H53F 109.5
H53E C53A H53F 109.5
C55 C54 H54A 109.5
C55 C54 H54B 109.5
H54A C54 H54B 109.5
C55 C54 H54C 109.5
H54A C54 H54C 109.5
H54B C54 H54C 109.5
C60 C55 C56 117.1(4)
C60 C55 C54 120.3(4)
C56 C55 C54 122.6(4)
C57 C56 C55 121.3(4)
C57 C56 H56 119.3
C55 C56 H56 119.3
C58 C57 C56 120.5(5)
C58 C57 H57 119.8
C56 C57 H57 119.8
C57 C58 C59 118.7(5)
C57 C58 H58 120.6
C59 C58 H58 120.6
C60 C59 C58 120.9(4)
C60 C59 H59 119.5
C58 C59 H59 119.5
C59 C60 C55 121.4(4)
C59 C60 H60 119.3
C55 C60 H60 119.3
C62 C61 C66 117.9(4)
C62 C61 C67 120.9(5)
C66 C61 C67 121.2(5)
C61 C62 C63 121.2(4)
C61 C62 H62 119.4
C63 C62 H62 119.4
C64 C63 C62 120.7(4)
C64 C63 H63 119.6
C62 C63 H63 119.6
C63 C64 C65 118.1(4)
C63 C64 H64 121.0
C65 C64 H64 121.0
C64 C65 C66 121.9(4)
C64 C65 H65 119.1
C66 C65 H65 119.1
C61 C66 C65 120.2(4)
C61 C66 H66 119.9
C65 C66 H66 119.9
C61 C67 H67A 109.5
C61 C67 H67B 109.5
H67A C67 H67B 109.5
C61 C67 H67C 109.5
H67A C67 H67C 109.5
H67B C67 H67C 109.5
C72 C71 C76 120.0
C72 C71 C77 126.1(9)
C76 C71 C77 113.9(9)
C71 C72 C73 120.0
C71 C72 H72 120.0
C73 C72 H72 120.0
C74 C73 C72 120.0
C74 C73 H73 120.0
C72 C73 H73 120.0
C73 C74 C75 120.0
C73 C74 H74 120.0
C75 C74 H74 120.0
C76 C75 C74 120.0
C76 C75 H75 120.0
C74 C75 H75 120.0
C75 C76 C71 120.0
C75 C76 H76 120.0
C71 C76 H76 120.0
C71 C77 H77A 109.5
C71 C77 H77B 109.5
H77A C77 H77B 109.5
C71 C77 H77C 109.5
H77A C77 H77C 109.5
H77B C77 H77C 109.5

loop_
_geom_bond_atom_site_label_1
_geom_bond_atom_site_label_2
_geom_bond_distance
Zr1 O3 1.9257(15)
Zr1 O2 1.9360(16)
Zr1 O1 2.0509(14)
Zr1 O4 2.1570(14)
Zr1 O8 2.1860(14)
Zr1 N1 2.4306(17)
Zr1 Zr2 3.5231(3)
O1 C1 1.316(2)
N1 C017 1.292(3)
N1 C15 1.437(2)
C1 C2 1.417(3)
C1 C6 1.420(3)
Zr2 O7 1.9206(16)
Zr2 O6 1.9377(15)
Zr2 O5 2.0667(14)
Zr2 O4 2.1537(14)
Zr2 O8 2.1788(14)
Zr2 N2 2.4425(17)
O2 C36 1.406(3)
N2 C21 1.293(3)
N2 C20 1.433(3)
C2 C3 1.405(3)
C2 C017 1.444(3)
O3 C39 1.395(3)
C3 C4 1.376(3)
C3 H3 0.9500
O4 C42 1.463(2)
C4 C5 1.408(3)
C4 C7 1.534(3)
O5 C23 1.322(2)
C5 C6 1.389(3)
C5 H5 0.9500
O6 C45 1.412(3)
C6 C11 1.542(3)
O7 C48 1.408(3)
C7 C9A 1.441(6)
C7 C10 1.468(6)
C7 C8A 1.518(6)
C7 C9 1.539(6)
C7 C10A 1.627(6)
C7 C8 1.631(6)
O8 C51A 1.455(7)
O8 C51 1.466(6)
C8 H8A 0.9800
C8 H8B 0.9800
C8 H8C 0.9800
C9 H9A 0.9800
C9 H9B 0.9800
C9 H9C 0.9800
C10 H10A 0.9800
C10 H10B 0.9800
C10 H10C 0.9800
C8A H8D 0.9800
C8A H8E 0.9800
C8A H8F 0.9800
C9A H9D 0.9800
C9A H9E 0.9800
C9A H9F 0.9800
C10A H10D 0.9800
C10A H10E 0.9800
C10A H10F 0.9800
C11 C12 1.533(3)
C11 C13 1.535(3)
C11 C14 1.536(3)
C12 H12A 0.9800
C12 H12B 0.9800
C12 H12C 0.9800
C13 H13A 0.9800
C13 H13B 0.9800
C13 H13C 0.9800
C14 H14A 0.9800
C14 H14B 0.9800
C14 H14C 0.9800
C15 C16 1.387(3)
C15 C20 1.399(3)
C16 C17 1.388(3)
C16 H16 0.9500
C17 C18 1.379(3)
C17 H17 0.9500
C017 H017 0.9500
C18 C19 1.388(3)
C18 H18 0.9500
C19 C20 1.391(3)
C19 H19 0.9500
C21 C22 1.443(3)
C21 H21 0.9500
C22 C27 1.406(3)
C22 C23 1.410(3)
C23 C24 1.431(3)
C24 C25 1.392(3)
C24 C32 1.532(3)
C25 C26 1.403(4)
C25 H25 0.9500
C26 C27 1.370(3)
C26 C28 1.539(3)
C27 H27 0.9500
C28 C29 1.519(4)
C28 C30 1.526(5)
C28 C31 1.536(4)
C29 H29A 0.9800
C29 H29B 0.9800
C29 H29C 0.9800
C30 H30A 0.9800
C30 H30B 0.9800
C30 H30C 0.9800
C31 H31A 0.9800
C31 H31B 0.9800
C31 H31C 0.9800
C32 C35 1.537(3)
C32 C33 1.537(3)
C32 C34 1.537(3)
C33 H33A 0.9800
C33 H33B 0.9800
C33 H33C 0.9800
C34 H34A 0.9800
C34 H34B 0.9800
C34 H34C 0.9800
C35 H35A 0.9800
C35 H35B 0.9800
C35 H35C 0.9800
C36 C37 1.493(4)
C36 C38 1.496(4)
C36 H36 1.0000
C37 H37A 0.9800
C37 H37B 0.9800
C37 H37C 0.9800
C38 H38A 0.9800
C38 H38B 0.9800
C38 H38C 0.9800
C39 C41 1.384(5)
C39 C40 1.472(5)
C39 H39 1.0000
C40 H40A 0.9800
C40 H40B 0.9800
C40 H40C 0.9800
C41 H41A 0.9800
C41 H41B 0.9800
C41 H41C 0.9800
C42 C43 1.500(3)
C42 C44 1.513(3)
C42 H42 1.0000
C43 H43A 0.9800
C43 H43B 0.9800
C43 H43C 0.9800
C44 H44A 0.9800
C44 H44B 0.9800
C44 H44C 0.9800
C45 C46 1.485(4)
C45 C47 1.512(4)
C45 H45 1.0000
C46 H46A 0.9800
C46 H46B 0.9800
C46 H46C 0.9800
C47 H47A 0.9800
C47 H47B 0.9800
C47 H47C 0.9800
C48 C50 1.468(5)
C48 C49 1.478(5)
C48 H48 1.0000
C49 H49A 0.9800
C49 H49B 0.9800
C49 H49C 0.9800
C50 H50A 0.9800
C50 H50B 0.9800
C50 H50C 0.9800
C51 C53 1.377(18)
C51 C52 1.510(13)
C51 H51 1.0000
C52 H52A 0.9800
C52 H52B 0.9800
C52 H52C 0.9800
C53 H53A 0.9800
C53 H53B 0.9800
C53 H53C 0.9800
C51A C52A 1.507(14)
C51A C53A 1.545(19)
C51A H51A 1.0000
C52A H52D 0.9800
C52A H52E 0.9800
C52A H52F 0.9800
C53A H53D 0.9800
C53A H53E 0.9800
C53A H53F 0.9800
C54 C55 1.494(6)
C54 H54A 0.9800
C54 H54B 0.9800
C54 H54C 0.9800
C55 C60 1.375(5)
C55 C56 1.383(6)
C56 C57 1.376(7)
C56 H56 0.9500
C57 C58 1.359(7)
C57 H57 0.9500
C58 C59 1.372(6)
C58 H58 0.9500
C59 C60 1.361(5)
C59 H59 0.9500
C60 H60 0.9500
C61 C62 1.358(6)
C61 C66 1.364(6)
C61 C67 1.491(6)
C62 C63 1.380(6)
C62 H62 0.9500
C63 C64 1.348(6)
C63 H63 0.9500
C64 C65 1.353(6)
C64 H64 0.9500
C65 C66 1.372(6)
C65 H65 0.9500
C66 H66 0.9500
C67 H67A 0.9800
C67 H67B 0.9800
C67 H67C 0.9800
C71 C72 1.3900
C71 C76 1.3900
C71 C77 1.478(11)
C72 C73 1.3900
C72 H72 0.9500
C73 C74 1.3900
C73 H73 0.9500
C74 C75 1.3900
C74 H74 0.9500
C75 C76 1.3900
C75 H75 0.9500
C76 H76 0.9500
C77 H77A 0.9800
C77 H77B 0.9800
C77 H77C 0.9800

loop_
_geom_torsion_atom_site_label_1
_geom_torsion_atom_site_label_2
_geom_torsion_atom_site_label_3
_geom_torsion_atom_site_label_4
_geom_torsion
Zr1 O1 C1 C2 -1.9(4)
Zr1 O1 C1 C6 176.93(17)
O1 C1 C2 C3 -176.46(19)
C6 C1 C2 C3 4.7(3)
O1 C1 C2 C017 8.5(3)
C6 C1 C2 C017 -170.30(19)
C1 C2 C3 C4 -0.9(3)
C017 C2 C3 C4 174.4(2)
C2 C3 C4 C5 -2.7(3)
C2 C3 C4 C7 177.7(2)
C3 C4 C5 C6 2.6(3)
C7 C4 C5 C6 -177.8(2)
C4 C5 C6 C1 1.2(3)
C4 C5 C6 C11 -177.9(2)
O1 C1 C6 C5 176.41(19)
C2 C1 C6 C5 -4.8(3)
O1 C1 C6 C11 -4.5(3)
C2 C1 C6 C11 174.32(18)
C3 C4 C7 C9A -54.7(4)
C5 C4 C7 C9A 125.7(4)
C3 C4 C7 C10 127.0(4)
C5 C4 C7 C10 -52.7(4)
C3 C4 C7 C8A 178.0(3)
C5 C4 C7 C8A -1.6(4)
C3 C4 C7 C9 -3.1(4)
C5 C4 C7 C9 177.3(3)
C3 C4 C7 C10A 63.4(3)
C5 C4 C7 C10A -116.3(3)
C3 C4 C7 C8 -115.7(3)
C5 C4 C7 C8 64.6(4)
C5 C6 C11 C12 -120.5(2)
C1 C6 C11 C12 60.5(2)
C5 C6 C11 C13 118.6(2)
C1 C6 C11 C13 -60.4(2)
C5 C6 C11 C14 -0.8(3)
C1 C6 C11 C14 -179.83(19)
C017 N1 C15 C16 -73.0(2)
Zr1 N1 C15 C16 98.9(2)
C017 N1 C15 C20 104.7(2)
Zr1 N1 C15 C20 -83.5(2)
C20 C15 C16 C17 -0.3(3)
N1 C15 C16 C17 177.4(2)
C15 C16 C17 C18 -0.7(3)
C15 N1 C017 C2 170.7(2)
Zr1 N1 C017 C2 -0.3(3)
C3 C2 C017 N1 177.6(2)
C1 C2 C017 N1 -7.3(4)
C16 C17 C18 C19 0.8(3)
C17 C18 C19 C20 0.0(3)
C18 C19 C20 C15 -1.0(3)
C18 C19 C20 N2 -177.7(2)
C16 C15 C20 C19 1.1(3)
N1 C15 C20 C19 -176.57(18)
C16 C15 C20 N2 177.89(19)
N1 C15 C20 N2 0.2(3)
C21 N2 C20 C19 60.7(3)
Zr2 N2 C20 C19 -104.07(19)
C21 N2 C20 C15 -116.1(2)
Zr2 N2 C20 C15 79.2(2)
C20 N2 C21 C22 -175.2(2)
Zr2 N2 C21 C22 -11.4(3)
N2 C21 C22 C27 -175.4(2)
N2 C21 C22 C23 5.6(4)
Zr2 O5 C23 C22 4.8(4)
Zr2 O5 C23 C24 -174.61(16)
C27 C22 C23 O5 -179.4(2)
C21 C22 C23 O5 -0.5(3)
C27 C22 C23 C24 -0.1(3)
C21 C22 C23 C24 178.9(2)
O5 C23 C24 C25 179.90(19)
C22 C23 C24 C25 0.5(3)
O5 C23 C24 C32 1.6(3)
C22 C23 C24 C32 -177.78(19)
C23 C24 C25 C26 -0.1(3)
C32 C24 C25 C26 178.2(2)
C24 C25 C26 C27 -0.8(4)
C24 C25 C26 C28 179.8(2)
C25 C26 C27 C22 1.3(4)
C28 C26 C27 C22 -179.3(2)
C23 C22 C27 C26 -0.9(4)
C21 C22 C27 C26 -179.9(2)
C27 C26 C28 C29 -118.6(3)
C25 C26 C28 C29 60.8(3)
C27 C26 C28 C30 120.9(3)
C25 C26 C28 C30 -59.7(3)
C27 C26 C28 C31 0.6(4)
C25 C26 C28 C31 180.0(3)
C25 C24 C32 C35 -117.0(2)
C23 C24 C32 C35 61.2(3)
C25 C24 C32 C33 2.5(3)
C23 C24 C32 C33 -179.3(2)
C25 C24 C32 C34 122.6(2)
C23 C24 C32 C34 -59.2(3)
Zr1 O2 C36 C37 -140.3(5)
Zr1 O2 C36 C38 -14.5(7)
Zr1 O3 C39 C41 159.1(8)
Zr1 O3 C39 C40 12.5(14)
Zr2 O4 C42 C43 -118.92(18)
Zr1 O4 C42 C43 85.1(2)
Zr2 O4 C42 C44 115.22(18)
Zr1 O4 C42 C44 -40.8(3)
Zr2 O7 C48 C50 147.2(7)
Zr2 O7 C48 C49 19.1(10)
Zr2 O8 C51 C53 78.8(10)
Zr1 O8 C51 C53 -120.9(8)
Zr2 O8 C51 C52 -53.8(7)
Zr1 O8 C51 C52 106.5(5)
Zr2 O8 C51A C52A -120.2(6)
Zr1 O8 C51A C52A 40.9(8)
Zr2 O8 C51A C53A 107.5(6)
Zr1 O8 C51A C53A -91.4(7)
C60 C55 C56 C57 -0.6(6)
C54 C55 C56 C57 179.6(4)
C55 C56 C57 C58 1.1(7)
C56 C57 C58 C59 -1.0(7)
C57 C58 C59 C60 0.4(6)
C58 C59 C60 C55 0.0(6)
C56 C55 C60 C59 0.1(5)
C54 C55 C60 C59 179.9(4)
C66 C61 C62 C63 -1.7(6)
C67 C61 C62 C63 178.4(4)
C61 C62 C63 C64 0.7(6)
C62 C63 C64 C65 0.4(6)
C63 C64 C65 C66 -0.6(7)
C62 C61 C66 C65 1.5(6)
C67 C61 C66 C65 -178.5(4)
C64 C65 C66 C61 -0.4(7)
C76 C71 C72 C73 0.0
C77 C71 C72 C73 179.6(9)
C71 C72 C73 C74 0.0
C72 C73 C74 C75 0.0
C73 C74 C75 C76 0.0
C74 C75 C76 C71 0.0
C72 C71 C76 C75 0.0
C77 C71 C76 C75 -179.6(8)
